data_7048305
loop_
_publ_author_name
'Liu, Hui'
'Yuan, Haibin'
'Shi, Xiaochao'

_publ_section_title
;
 Synthesis of nickel and palladium complexes with diarylamido-based
 unsymmetrical pincer ligands and application for norbornene
 polymerization.
;
_journal_issue 2
_journal_name_full 'Dalton transactions (Cambridge, England : 2003)'
_journal_page_first 609
_journal_page_last 617
_journal_paper_doi 10.1039/c8dt04413a
_journal_volume 48
_journal_year 2019
_chemical_absolute_configuration ad
_chemical_formula_sum 'C34 H29 Cl N2 O P Pd'
_chemical_formula_weight 654.41
_space_group_IT_number 4
_space_group_name_Hall 'P 2yb'
_space_group_name_H-M_alt 'P 1 21 1'
_symmetry_cell_setting monoclinic
_symmetry_space_group_name_Hall 'P 2yb'
_symmetry_space_group_name_H-M 'P 1 21 1'
_atom_sites_solution_hydrogens geom
_atom_sites_solution_primary direct
_atom_sites_solution_secondary difmap
_audit_creation_method SHELXL-97
_audit_update_record
;
2018-07-07 deposited with the CCDC.
2018-12-03 downloaded from the CCDC.
;
_cell_angle_alpha 90.00
_cell_angle_beta 114.708(11)
_cell_angle_gamma 90.00
_cell_formula_units_Z 2
_cell_length_a 10.606(11)
_cell_length_b 14.265(14)
_cell_length_c 10.706(11)
_cell_measurement_reflns_used 4747
_cell_measurement_temperature 296(2)
_cell_measurement_theta_max 27.32
_cell_measurement_theta_min 2.53
_cell_volume 1471(3)
_computing_cell_refinement 'Bruker SAINT'
_computing_data_collection 'Bruker APEX2'
_computing_data_reduction 'Bruker SAINT'
_computing_molecular_graphics 'Bruker SHELXTL'
_computing_publication_material 'Bruker SHELXTL'
_computing_structure_refinement 'SHELXL-97 (Sheldrick, 2008)'
_computing_structure_solution 'SHELXS-97 (Sheldrick, 2008)'
_diffrn_ambient_temperature 296(2)
_diffrn_measured_fraction_theta_full 0.997
_diffrn_measured_fraction_theta_max 0.997
_diffrn_measurement_device_type 'Bruker APEX-II CCD'
_diffrn_measurement_method '\f and \w scans'
_diffrn_radiation_monochromator graphite
_diffrn_radiation_source 'fine-focus sealed tube'
_diffrn_radiation_type MoK\a
_diffrn_radiation_wavelength 0.71073
_diffrn_reflns_av_R_equivalents 0.0213
_diffrn_reflns_av_sigmaI/netI 0.0404
_diffrn_reflns_limit_h_max 11
_diffrn_reflns_limit_h_min -12
_diffrn_reflns_limit_k_max 16
_diffrn_reflns_limit_k_min -16
_diffrn_reflns_limit_l_max 11
_diffrn_reflns_limit_l_min -12
_diffrn_reflns_number 7431
_diffrn_reflns_theta_full 25.05
_diffrn_reflns_theta_max 25.05
_diffrn_reflns_theta_min 2.09
_exptl_absorpt_coefficient_mu 0.806
_exptl_absorpt_correction_T_max 0.9457
_exptl_absorpt_correction_T_min 0.8490
_exptl_absorpt_correction_type multi-scan
_exptl_absorpt_process_details sadabs
_exptl_crystal_colour red
_exptl_crystal_density_diffrn 1.477
_exptl_crystal_density_method 'not measured'
_exptl_crystal_description cubic
_exptl_crystal_F_000 666
_exptl_crystal_size_max 0.21
_exptl_crystal_size_mid 0.20
_exptl_crystal_size_min 0.07
_refine_diff_density_max 0.363
_refine_diff_density_min -0.467
_refine_diff_density_rms 0.051
_refine_ls_abs_structure_details 'Flack H D (1983), Acta Cryst. A39, 876-881'
_refine_ls_abs_structure_Flack -0.02(2)
_refine_ls_extinction_method none
_refine_ls_goodness_of_fit_ref 1.054
_refine_ls_hydrogen_treatment constr
_refine_ls_matrix_type full
_refine_ls_number_parameters 361
_refine_ls_number_reflns 4937
_refine_ls_number_restraints 1
_refine_ls_restrained_S_all 1.054
_refine_ls_R_factor_all 0.0285
_refine_ls_R_factor_gt 0.0257
_refine_ls_shift/su_max 0.000
_refine_ls_shift/su_mean 0.000
_refine_ls_structure_factor_coef Fsqd
_refine_ls_weighting_details 'calc w=1/[\s^2^(Fo^2^)+(0.0235P)^2^+0.1891P] where P=(Fo^2^+2Fc^2^)/3'
_refine_ls_weighting_scheme calc
_refine_ls_wR_factor_gt 0.0590
_refine_ls_wR_factor_ref 0.0611
_reflns_number_gt 4652
_reflns_number_total 4937
_reflns_threshold_expression >2sigma(I)
_cod_data_source_file c8dt04413a2.cif
_cod_data_source_block 180628b_0m
_cod_depositor_comments
;
The following automatic conversions were performed:

'_symmetry_cell_setting' value 'Monoclinic' changed to 'monoclinic'
according to
/home/data/users/saulius/crontab/automatic-downloads/rss-feeds/RSC/lib/dictionaries/cif_core.dic
dictionary named 'cif_core.dic' version 2.4.2 from 2011-04-26.

Automatic conversion script
Id: cif_fix_values 4973 2017-02-22 13:04:09Z antanas 

 Adding full bibliography for 7048302--7048305.cif.
;
_cod_original_sg_symbol_H-M P2(1)
_cod_database_code 7048305

loop_
_symmetry_equiv_pos_as_xyz
'x, y, z'
'-x, y+1/2, -z'

loop_
_atom_site_label
_atom_site_type_symbol
_atom_site_fract_x
_atom_site_fract_y
_atom_site_fract_z
_atom_site_U_iso_or_equiv
_atom_site_adp_type
_atom_site_occupancy
_atom_site_symmetry_multiplicity
_atom_site_calc_flag
_atom_site_refinement_flags
Pd1 Pd 0.26385(2) 0.256493(16) -0.08284(2) 0.03359(7) Uani 1 1 d .
Cl1 Cl 0.18817(11) 0.30179(8) -0.31003(10) 0.0581(3) Uani 1 1 d .
P1 P 0.06898(8) 0.18155(6) -0.11896(9) 0.03485(19) Uani 1 1 d .
C1 C 0.4645(3) 0.1949(2) 0.1965(3) 0.0350(7) Uani 1 1 d .
C2 C 0.5049(4) 0.1195(3) 0.2894(4) 0.0460(9) Uani 1 1 d .
H2 H 0.4368 0.0792 0.2913 0.055 Uiso 1 1 calc R
C3 C 0.6408(4) 0.1030(3) 0.3776(4) 0.0600(11) Uani 1 1 d .
H3 H 0.6630 0.0524 0.4379 0.072 Uiso 1 1 calc R
C4 C 0.7456(4) 0.1617(4) 0.3772(4) 0.0691(14) Uani 1 1 d .
H4 H 0.8372 0.1526 0.4396 0.083 Uiso 1 1 calc R
C5 C 0.7121(4) 0.2322(3) 0.2844(4) 0.0568(13) Uani 1 1 d .
H5 H 0.7825 0.2706 0.2833 0.068 Uiso 1 1 calc R
C6 C 0.5745(3) 0.2498(4) 0.1896(3) 0.0411(7) Uani 1 1 d .
C7 C 0.5510(3) 0.3227(2) 0.0895(4) 0.0391(8) Uani 1 1 d .
C8 C 0.6131(4) 0.4426(3) -0.0086(5) 0.0579(11) Uani 1 1 d .
H8A H 0.6612 0.4229 -0.0639 0.069 Uiso 1 1 calc R
H8B H 0.6329 0.5083 0.0146 0.069 Uiso 1 1 calc R
C9 C 0.4566(4) 0.4258(3) -0.0849(4) 0.0466(9) Uani 1 1 d .
H9 H 0.4303 0.4191 -0.1838 0.056 Uiso 1 1 calc R
C10 C 0.3653(4) 0.4996(3) -0.0588(4) 0.0486(9) Uani 1 1 d .
H10A H 0.3702 0.5576 -0.1037 0.058 Uiso 1 1 calc R
H10B H 0.2697 0.4784 -0.0994 0.058 Uiso 1 1 calc R
C11 C 0.4081(4) 0.5181(3) 0.0914(4) 0.0483(9) Uani 1 1 d .
C12 C 0.3632(4) 0.4631(3) 0.1711(5) 0.0525(10) Uani 1 1 d .
H12 H 0.2959 0.4175 0.1297 0.063 Uiso 1 1 calc R
C13 C 0.4174(5) 0.4753(3) 0.3113(5) 0.0699(13) Uani 1 1 d .
H13 H 0.3860 0.4380 0.3638 0.084 Uiso 1 1 calc R
C14 C 0.5177(6) 0.5421(4) 0.3747(6) 0.0807(15) Uani 1 1 d .
H14 H 0.5578 0.5476 0.4700 0.097 Uiso 1 1 calc R
C15 C 0.5579(5) 0.6005(4) 0.2965(6) 0.0777(14) Uani 1 1 d .
H15 H 0.6225 0.6476 0.3386 0.093 Uiso 1 1 calc R
C16 C 0.5036(5) 0.5899(3) 0.1573(5) 0.0658(12) Uani 1 1 d .
H16 H 0.5302 0.6308 0.1050 0.079 Uiso 1 1 calc R
C17 C 0.2226(3) 0.1856(2) 0.1569(3) 0.0342(7) Uani 1 1 d .
C18 C 0.2421(3) 0.1843(2) 0.2934(4) 0.0402(8) Uani 1 1 d .
H18 H 0.3283 0.1995 0.3625 0.048 Uiso 1 1 calc R
C19 C 0.1340(4) 0.1605(3) 0.3269(4) 0.0481(9) Uani 1 1 d .
H19 H 0.1483 0.1608 0.4187 0.058 Uiso 1 1 calc R
C20 C 0.0062(4) 0.1364(3) 0.2283(5) 0.0488(11) Uani 1 1 d .
H20 H -0.0634 0.1167 0.2536 0.059 Uiso 1 1 calc R
C21 C -0.0186(4) 0.1413(3) 0.0931(4) 0.0477(9) Uani 1 1 d .
H21 H -0.1071 0.1288 0.0260 0.057 Uiso 1 1 calc R
C22 C 0.0887(3) 0.1651(2) 0.0539(4) 0.0360(7) Uani 1 1 d .
C23 C -0.0871(3) 0.2515(3) -0.2049(3) 0.0392(7) Uani 1 1 d .
C24 C -0.0767(4) 0.3482(3) -0.1931(5) 0.0604(11) Uani 1 1 d .
H24 H 0.0093 0.3761 -0.1442 0.073 Uiso 1 1 calc R
C25 C -0.1937(5) 0.4032(3) -0.2537(6) 0.0727(14) Uani 1 1 d .
H25 H -0.1859 0.4681 -0.2455 0.087 Uiso 1 1 calc R
C26 C -0.3197(5) 0.3638(3) -0.3251(5) 0.0716(13) Uani 1 1 d .
H26 H -0.3979 0.4015 -0.3658 0.086 Uiso 1 1 calc R
C27 C -0.3318(4) 0.2684(4) -0.3371(5) 0.0826(15) Uani 1 1 d .
H27 H -0.4184 0.2414 -0.3863 0.099 Uiso 1 1 calc R
C28 C -0.2145(4) 0.2115(3) -0.2757(5) 0.0651(12) Uani 1 1 d .
H28 H -0.2231 0.1467 -0.2831 0.078 Uiso 1 1 calc R
C29 C 0.0374(3) 0.0691(2) -0.2053(4) 0.0382(8) Uani 1 1 d .
C30 C -0.0003(5) -0.0095(3) -0.1537(5) 0.0592(11) Uani 1 1 d .
H30 H -0.0075 -0.0065 -0.0702 0.071 Uiso 1 1 calc R
C31 C -0.0276(5) -0.0933(3) -0.2267(6) 0.0669(14) Uani 1 1 d .
H31 H -0.0523 -0.1462 -0.1913 0.080 Uiso 1 1 calc R
C32 C -0.0184(5) -0.0986(3) -0.3489(5) 0.0635(12) Uani 1 1 d .
H32 H -0.0399 -0.1543 -0.3987 0.076 Uiso 1 1 calc R
C33 C 0.0226(5) -0.0221(3) -0.3988(5) 0.0726(14) Uani 1 1 d .
H33 H 0.0312 -0.0262 -0.4815 0.087 Uiso 1 1 calc R
C34 C 0.0514(5) 0.0618(3) -0.3272(4) 0.0571(10) Uani 1 1 d .
H34 H 0.0803 0.1134 -0.3615 0.068 Uiso 1 1 calc R
N1 N 0.3265(3) 0.21296(19) 0.1138(3) 0.0331(6) Uani 1 1 d .
N2 N 0.4438(3) 0.3340(2) -0.0241(3) 0.0387(7) Uani 1 1 d .
O1 O 0.6540(2) 0.3856(2) 0.1145(3) 0.0541(7) Uani 1 1 d .

loop_
_atom_site_aniso_label
_atom_site_aniso_U_11
_atom_site_aniso_U_22
_atom_site_aniso_U_33
_atom_site_aniso_U_23
_atom_site_aniso_U_13
_atom_site_aniso_U_12
Pd1 0.03501(11) 0.03358(12) 0.03018(12) 0.00081(13) 0.01164(8) -0.00325(13)
Cl1 0.0667(6) 0.0667(6) 0.0344(5) 0.0101(4) 0.0147(4) -0.0075(5)
P1 0.0337(4) 0.0314(4) 0.0350(5) -0.0013(4) 0.0099(4) -0.0026(3)
C1 0.0355(17) 0.0390(19) 0.0304(17) -0.0022(14) 0.0135(14) 0.0041(14)
C2 0.044(2) 0.054(2) 0.043(2) 0.0048(18) 0.0210(17) 0.0101(17)
C3 0.055(2) 0.081(3) 0.047(2) 0.021(2) 0.0239(19) 0.030(2)
C4 0.038(2) 0.116(4) 0.047(2) 0.014(3) 0.0111(18) 0.022(2)
C5 0.0337(18) 0.080(4) 0.054(2) 0.002(2) 0.0151(16) 0.0039(18)
C6 0.0318(14) 0.049(2) 0.0413(16) -0.004(2) 0.0137(12) 0.000(2)
C7 0.0323(18) 0.044(2) 0.045(2) -0.0044(16) 0.0201(16) -0.0028(15)
C8 0.053(2) 0.064(3) 0.068(3) 0.000(2) 0.036(2) -0.016(2)
C9 0.051(2) 0.048(2) 0.046(2) 0.0010(18) 0.0251(18) -0.0141(17)
C10 0.049(2) 0.040(2) 0.053(2) 0.0102(18) 0.0177(18) -0.0071(16)
C11 0.052(2) 0.038(2) 0.059(3) 0.0019(18) 0.0278(19) -0.0008(17)
C12 0.064(3) 0.042(2) 0.065(3) -0.0039(19) 0.041(2) -0.0040(18)
C13 0.096(4) 0.068(3) 0.063(3) -0.004(3) 0.051(3) -0.007(3)
C14 0.105(4) 0.082(4) 0.060(3) -0.016(3) 0.039(3) -0.007(3)
C15 0.076(3) 0.082(4) 0.078(4) -0.024(3) 0.035(3) -0.023(3)
C16 0.074(3) 0.055(3) 0.079(3) -0.010(2) 0.043(3) -0.018(2)
C17 0.0366(17) 0.0280(16) 0.0368(18) 0.0029(14) 0.0142(14) 0.0027(13)
C18 0.0437(19) 0.0375(18) 0.0372(19) 0.0029(15) 0.0148(15) 0.0061(15)
C19 0.060(2) 0.050(2) 0.046(2) 0.0077(18) 0.0341(19) 0.0092(18)
C20 0.047(2) 0.050(3) 0.060(3) 0.008(2) 0.033(2) 0.0047(18)
C21 0.0376(19) 0.046(2) 0.061(3) 0.0028(18) 0.0222(18) -0.0018(16)
C22 0.0374(17) 0.0301(18) 0.0409(19) -0.0007(15) 0.0168(15) -0.0020(13)
C23 0.0381(15) 0.0356(17) 0.0391(16) 0.002(2) 0.0114(12) 0.001(2)
C24 0.048(2) 0.039(2) 0.087(3) -0.005(2) 0.020(2) -0.0058(18)
C25 0.068(3) 0.037(2) 0.110(4) 0.004(2) 0.035(3) 0.008(2)
C26 0.061(3) 0.054(3) 0.087(4) 0.015(3) 0.019(2) 0.022(2)
C27 0.044(2) 0.065(3) 0.101(3) -0.009(3) -0.007(2) 0.011(3)
C28 0.048(2) 0.042(2) 0.082(3) -0.008(2) 0.005(2) 0.0012(18)
C29 0.0294(17) 0.0340(18) 0.040(2) -0.0023(15) 0.0035(15) 0.0014(13)
C30 0.075(3) 0.039(2) 0.075(3) -0.011(2) 0.042(2) -0.0115(19)
C31 0.080(3) 0.035(2) 0.088(4) -0.006(2) 0.037(3) -0.014(2)
C32 0.070(3) 0.037(2) 0.062(3) -0.014(2) 0.007(2) 0.003(2)
C33 0.099(4) 0.062(3) 0.047(3) -0.008(2) 0.021(2) 0.012(3)
C34 0.083(3) 0.039(2) 0.044(2) -0.0004(18) 0.021(2) -0.001(2)
N1 0.0287(13) 0.0368(14) 0.0317(14) 0.0017(12) 0.0107(11) -0.0020(10)
N2 0.0404(16) 0.0380(16) 0.0414(17) 0.0024(13) 0.0208(14) -0.0041(12)
O1 0.0370(14) 0.0634(18) 0.0604(18) -0.0035(14) 0.0189(12) -0.0152(12)

loop_
_atom_type_symbol
_atom_type_description
_atom_type_scat_dispersion_real
_atom_type_scat_dispersion_imag
_atom_type_scat_source
C C 0.0033 0.0016 'International Tables Vol C Tables 4.2.6.8 and 6.1.1.4'
H H 0.0000 0.0000 'International Tables Vol C Tables 4.2.6.8 and 6.1.1.4'
N N 0.0061 0.0033 'International Tables Vol C Tables 4.2.6.8 and 6.1.1.4'
P P 0.1023 0.0942 'International Tables Vol C Tables 4.2.6.8 and 6.1.1.4'
Cl Cl 0.1484 0.1585 'International Tables Vol C Tables 4.2.6.8 and 6.1.1.4'
Pd Pd -0.9988 1.0072 'International Tables Vol C Tables 4.2.6.8 and 6.1.1.4'
O O 0.0106 0.0060 'International Tables Vol C Tables 4.2.6.8 and 6.1.1.4'

loop_
_geom_angle_atom_site_label_1
_geom_angle_atom_site_label_2
_geom_angle_atom_site_label_3
_geom_angle
N1 Pd1 N2 89.28(11)
N1 Pd1 P1 84.84(8)
N2 Pd1 P1 171.72(8)
N1 Pd1 Cl1 178.14(8)
N2 Pd1 Cl1 92.36(9)
P1 Pd1 Cl1 93.61(4)
C22 P1 C29 109.18(17)
C22 P1 C23 106.45(15)
C29 P1 C23 106.99(17)
C22 P1 Pd1 100.72(11)
C29 P1 Pd1 118.50(12)
C23 P1 Pd1 114.18(15)
N1 C1 C2 121.6(3)
N1 C1 C6 122.2(3)
C2 C1 C6 116.2(3)
C3 C2 C1 122.7(4)
C3 C2 H2 118.7
C1 C2 H2 118.7
C2 C3 C4 120.3(4)
C2 C3 H3 119.9
C4 C3 H3 119.9
C5 C4 C3 119.0(4)
C5 C4 H4 120.5
C3 C4 H4 120.5
C4 C5 C6 122.5(4)
C4 C5 H5 118.8
C6 C5 H5 118.8
C5 C6 C1 119.1(4)
C5 C6 C7 118.1(3)
C1 C6 C7 122.9(3)
N2 C7 O1 115.3(3)
N2 C7 C6 127.3(3)
O1 C7 C6 117.3(3)
O1 C8 C9 104.0(3)
O1 C8 H8A 111.0
C9 C8 H8A 111.0
O1 C8 H8B 111.0
C9 C8 H8B 111.0
H8A C8 H8B 109.0
N2 C9 C8 100.4(3)
N2 C9 C10 110.0(3)
C8 C9 C10 114.9(3)
N2 C9 H9 110.4
C8 C9 H9 110.4
C10 C9 H9 110.4
C11 C10 C9 112.7(3)
C11 C10 H10A 109.1
C9 C10 H10A 109.1
C11 C10 H10B 109.1
C9 C10 H10B 109.1
H10A C10 H10B 107.8
C12 C11 C16 117.8(4)
C12 C11 C10 122.3(4)
C16 C11 C10 119.9(4)
C13 C12 C11 120.5(4)
C13 C12 H12 119.7
C11 C12 H12 119.7
C12 C13 C14 120.6(4)
C12 C13 H13 119.7
C14 C13 H13 119.7
C15 C14 C13 119.6(5)
C15 C14 H14 120.2
C13 C14 H14 120.2
C16 C15 C14 120.2(5)
C16 C15 H15 119.9
C14 C15 H15 119.9
C15 C16 C11 121.1(4)
C15 C16 H16 119.5
C11 C16 H16 119.5
C18 C17 C22 118.4(3)
C18 C17 N1 123.6(3)
C22 C17 N1 117.8(3)
C19 C18 C17 120.2(3)
C19 C18 H18 119.9
C17 C18 H18 119.9
C20 C19 C18 121.6(4)
C20 C19 H19 119.2
C18 C19 H19 119.2
C21 C20 C19 119.8(4)
C21 C20 H20 120.1
C19 C20 H20 120.1
C20 C21 C22 120.5(4)
C20 C21 H21 119.7
C22 C21 H21 119.7
C21 C22 C17 119.3(3)
C21 C22 P1 125.5(3)
C17 C22 P1 115.0(2)
C28 C23 C24 119.2(4)
C28 C23 P1 122.1(4)
C24 C23 P1 118.6(3)
C25 C24 C23 120.1(4)
C25 C24 H24 119.9
C23 C24 H24 119.9
C26 C25 C24 120.8(4)
C26 C25 H25 119.6
C24 C25 H25 119.6
C25 C26 C27 119.9(4)
C25 C26 H26 120.1
C27 C26 H26 120.1
C26 C27 C28 120.2(4)
C26 C27 H27 119.9
C28 C27 H27 119.9
C23 C28 C27 119.9(4)
C23 C28 H28 120.1
C27 C28 H28 120.1
C34 C29 C30 118.7(3)
C34 C29 P1 118.7(3)
C30 C29 P1 122.6(3)
C29 C30 C31 120.0(4)
C29 C30 H30 120.0
C31 C30 H30 120.0
C32 C31 C30 120.6(4)
C32 C31 H31 119.7
C30 C31 H31 119.7
C31 C32 C33 119.8(4)
C31 C32 H32 120.1
C33 C32 H32 120.1
C32 C33 C34 120.5(4)
C32 C33 H33 119.7
C34 C33 H33 119.7
C29 C34 C33 120.3(4)
C29 C34 H34 119.9
C33 C34 H34 119.9
C1 N1 C17 120.0(3)
C1 N1 Pd1 121.6(2)
C17 N1 Pd1 117.5(2)
C7 N2 C9 108.5(3)
C7 N2 Pd1 124.3(2)
C9 N2 Pd1 125.3(2)
C7 O1 C8 106.4(3)

loop_
_geom_bond_atom_site_label_1
_geom_bond_atom_site_label_2
_geom_bond_distance
Pd1 N1 2.022(3)
Pd1 N2 2.063(3)
Pd1 P1 2.213(2)
Pd1 Cl1 2.312(2)
P1 C22 1.789(4)
P1 C29 1.811(4)
P1 C23 1.818(4)
C1 N1 1.382(4)
C1 C2 1.405(5)
C1 C6 1.432(5)
C2 C3 1.374(5)
C2 H2 0.9300
C3 C4 1.394(6)
C3 H3 0.9300
C4 C5 1.352(6)
C4 H4 0.9300
C5 C6 1.408(5)
C5 H5 0.9300
C6 C7 1.438(6)
C7 N2 1.281(4)
C7 O1 1.351(4)
C8 O1 1.453(5)
C8 C9 1.532(5)
C8 H8A 0.9700
C8 H8B 0.9700
C9 N2 1.494(5)
C9 C10 1.533(6)
C9 H9 0.9800
C10 C11 1.500(6)
C10 H10A 0.9700
C10 H10B 0.9700
C11 C12 1.382(5)
C11 C16 1.405(6)
C12 C13 1.375(6)
C12 H12 0.9300
C13 C14 1.378(7)
C13 H13 0.9300
C14 C15 1.369(7)
C14 H14 0.9300
C15 C16 1.364(7)
C15 H15 0.9300
C16 H16 0.9300
C17 C18 1.388(5)
C17 C22 1.417(5)
C17 N1 1.416(4)
C18 C19 1.378(5)
C18 H18 0.9300
C19 C20 1.369(6)
C19 H19 0.9300
C20 C21 1.360(6)
C20 H20 0.9300
C21 C22 1.409(5)
C21 H21 0.9300
C23 C28 1.367(5)
C23 C24 1.385(6)
C24 C25 1.380(6)
C24 H24 0.9300
C25 C26 1.353(6)
C25 H25 0.9300
C26 C27 1.367(8)
C26 H26 0.9300
C27 C28 1.399(6)
C27 H27 0.9300
C28 H28 0.9300
C29 C34 1.378(6)
C29 C30 1.381(5)
C30 C31 1.390(6)
C30 H30 0.9300
C31 C32 1.354(7)
C31 H31 0.9300
C32 C33 1.364(7)
C32 H32 0.9300
C33 C34 1.384(6)
C33 H33 0.9300
C34 H34 0.9300

loop_
_geom_torsion_atom_site_label_1
_geom_torsion_atom_site_label_2
_geom_torsion_atom_site_label_3
_geom_torsion_atom_site_label_4
_geom_torsion
N1 Pd1 P1 C22 14.85(13)
N2 Pd1 P1 C22 -30.1(6)
Cl1 Pd1 P1 C22 -166.19(11)
N1 Pd1 P1 C29 -104.05(16)
N2 Pd1 P1 C29 -149.0(6)
Cl1 Pd1 P1 C29 74.91(15)
N1 Pd1 P1 C23 128.48(14)
N2 Pd1 P1 C23 83.6(6)
Cl1 Pd1 P1 C23 -52.56(12)
N1 C1 C2 C3 -176.6(3)
C6 C1 C2 C3 5.3(5)
C1 C2 C3 C4 -0.3(6)
C2 C3 C4 C5 -3.0(7)
C3 C4 C5 C6 1.2(7)
C4 C5 C6 C1 4.0(6)
C4 C5 C6 C7 -176.1(4)
N1 C1 C6 C5 174.9(3)
C2 C1 C6 C5 -6.9(5)
N1 C1 C6 C7 -5.1(5)
C2 C1 C6 C7 173.1(3)
C5 C6 C7 N2 160.7(4)
C1 C6 C7 N2 -19.3(6)
C5 C6 C7 O1 -17.3(5)
C1 C6 C7 O1 162.6(3)
O1 C8 C9 N2 -22.2(4)
O1 C8 C9 C10 95.7(4)
N2 C9 C10 C11 62.3(4)
C8 C9 C10 C11 -50.1(4)
C9 C10 C11 C12 -84.5(4)
C9 C10 C11 C16 91.6(4)
C16 C11 C12 C13 -3.9(6)
C10 C11 C12 C13 172.3(4)
C11 C12 C13 C14 -0.3(7)
C12 C13 C14 C15 3.8(8)
C13 C14 C15 C16 -2.9(8)
C14 C15 C16 C11 -1.4(8)
C12 C11 C16 C15 4.7(7)
C10 C11 C16 C15 -171.5(4)
C22 C17 C18 C19 2.1(5)
N1 C17 C18 C19 177.3(3)
C17 C18 C19 C20 0.9(6)
C18 C19 C20 C21 -4.1(6)
C19 C20 C21 C22 4.1(6)
C20 C21 C22 C17 -1.1(5)
C20 C21 C22 P1 -175.8(3)
C18 C17 C22 C21 -2.1(5)
N1 C17 C22 C21 -177.5(3)
C18 C17 C22 P1 173.2(3)
N1 C17 C22 P1 -2.3(4)
C29 P1 C22 C21 -70.8(3)
C23 P1 C22 C21 44.3(3)
Pd1 P1 C22 C21 163.7(3)
C29 P1 C22 C17 114.3(3)
C23 P1 C22 C17 -130.6(3)
Pd1 P1 C22 C17 -11.2(3)
C22 P1 C23 C28 -92.1(3)
C29 P1 C23 C28 24.5(4)
Pd1 P1 C23 C28 157.7(3)
C22 P1 C23 C24 85.2(3)
C29 P1 C23 C24 -158.1(3)
Pd1 P1 C23 C24 -24.9(3)
C28 C23 C24 C25 -0.7(7)
P1 C23 C24 C25 -178.2(4)
C23 C24 C25 C26 0.1(8)
C24 C25 C26 C27 0.2(8)
C25 C26 C27 C28 0.1(9)
C24 C23 C28 C27 1.1(6)
P1 C23 C28 C27 178.4(4)
C26 C27 C28 C23 -0.8(8)
C22 P1 C29 C34 -164.9(3)
C23 P1 C29 C34 80.3(3)
Pd1 P1 C29 C34 -50.5(3)
C22 P1 C29 C30 15.1(4)
C23 P1 C29 C30 -99.7(3)
Pd1 P1 C29 C30 129.5(3)
C34 C29 C30 C31 -2.0(6)
P1 C29 C30 C31 178.0(4)
C29 C30 C31 C32 -0.4(7)
C30 C31 C32 C33 2.3(7)
C31 C32 C33 C34 -1.7(7)
C30 C29 C34 C33 2.6(6)
P1 C29 C34 C33 -177.4(3)
C32 C33 C34 C29 -0.8(7)
C2 C1 N1 C17 27.2(5)
C6 C1 N1 C17 -154.7(3)
C2 C1 N1 Pd1 -141.6(3)
C6 C1 N1 Pd1 36.5(4)
C18 C17 N1 C1 33.0(5)
C22 C17 N1 C1 -151.8(3)
C18 C17 N1 Pd1 -157.8(3)
C22 C17 N1 Pd1 17.4(4)
N2 Pd1 N1 C1 -36.4(3)
P1 Pd1 N1 C1 149.4(3)
Cl1 Pd1 N1 C1 115(2)
N2 Pd1 N1 C17 154.6(2)
P1 Pd1 N1 C17 -19.6(2)
Cl1 Pd1 N1 C17 -54(3)
O1 C7 N2 C9 -9.6(4)
C6 C7 N2 C9 172.3(3)
O1 C7 N2 Pd1 -174.5(2)
C6 C7 N2 Pd1 7.3(5)
C8 C9 N2 C7 19.7(4)
C10 C9 N2 C7 -101.8(4)
C8 C9 N2 Pd1 -175.5(2)
C10 C9 N2 Pd1 62.9(4)
N1 Pd1 N2 C7 16.0(3)
P1 Pd1 N2 C7 60.7(8)
Cl1 Pd1 N2 C7 -163.1(3)
N1 Pd1 N2 C9 -146.5(3)
P1 Pd1 N2 C9 -101.8(6)
Cl1 Pd1 N2 C9 34.4(3)
N2 C7 O1 C8 -6.1(4)
C6 C7 O1 C8 172.3(3)
C9 C8 O1 C7 18.2(4)
